data_4023574
loop_
_publ_author_name
'Niculina Bogdan'
'Eric Condamine'
'Lo\"ic Toupet'
'Yvan Ramondenc'
'Elena Bogdan'
'Ion Grosu'

_publ_section_title
;
 New [4.4]Cyclophanes: Molecular Parallelograms, Triangles,
 Rhombuses, Pentagons, and Supramolecular Constructions
;
_journal_name_full 'Journal of Organic Chemistry'
_journal_page_first 5831
_journal_page_last 5838
_journal_paper_doi 10.1021/jo8006489
_journal_volume 73
_journal_year 2008
_chemical_formula_sum 'C28 H32 O8'
_chemical_formula_weight 496.54
_chemical_name_systematic
; 
 ? 
;
_space_group_IT_number 2
_symmetry_cell_setting triclinic
_symmetry_space_group_name_Hall '-P 1'
_symmetry_space_group_name_H-M 'P -1'
_atom_sites_solution_hydrogens geom
_atom_sites_solution_primary direct
_atom_sites_solution_secondary difmap
_audit_creation_method SHELXL-97
_cell_angle_alpha 71.677(3)
_cell_angle_beta 84.771(3)
_cell_angle_gamma 67.218(3)
_cell_formula_units_Z 2
_cell_length_a 9.1893(9)
_cell_length_b 10.8210(10)
_cell_length_c 14.4460(10)
_cell_measurement_temperature 293(2)
_cell_volume 1256.49(19)
_computing_structure_refinement 'SHELXL-97 (Sheldrick, 1997)'
_computing_structure_solution 'SHELXS-97 (Sheldrick, 1990)'
_diffrn_ambient_temperature 293(2)
_diffrn_measured_fraction_theta_full 0.588
_diffrn_measured_fraction_theta_max 0.588
_diffrn_radiation_monochromator graphite
_diffrn_radiation_source 'fine-focus sealed tube'
_diffrn_radiation_type MoK\a
_diffrn_radiation_wavelength 0.71069
_diffrn_reflns_av_R_equivalents 0.0182
_diffrn_reflns_av_sigmaI/netI 0.0360
_diffrn_reflns_limit_h_max 12
_diffrn_reflns_limit_h_min -13
_diffrn_reflns_limit_k_max 16
_diffrn_reflns_limit_k_min -9
_diffrn_reflns_limit_l_max 20
_diffrn_reflns_limit_l_min -14
_diffrn_reflns_number 8715
_diffrn_reflns_theta_full 34.05
_diffrn_reflns_theta_max 34.05
_diffrn_reflns_theta_min 2.64
_exptl_absorpt_coefficient_mu 0.096
_exptl_crystal_density_diffrn 1.312
_exptl_crystal_density_method 'not measured'
_exptl_crystal_F_000 528
_refine_diff_density_max 0.475
_refine_diff_density_min -0.218
_refine_diff_density_rms 0.052
_refine_ls_extinction_method none
_refine_ls_goodness_of_fit_ref 1.035
_refine_ls_hydrogen_treatment mixed
_refine_ls_matrix_type full
_refine_ls_number_parameters 325
_refine_ls_number_reflns 6049
_refine_ls_number_restraints 0
_refine_ls_restrained_S_all 1.035
_refine_ls_R_factor_all 0.0644
_refine_ls_R_factor_gt 0.0456
_refine_ls_shift/su_max 0.000
_refine_ls_shift/su_mean 0.000
_refine_ls_structure_factor_coef Fsqd
_refine_ls_weighting_details 'calc w=1/[\s^2^(Fo^2^)+(0.0764P)^2^+0.1194P] where P=(Fo^2^+2Fc^2^)/3'
_refine_ls_weighting_scheme calc
_refine_ls_wR_factor_gt 0.1200
_refine_ls_wR_factor_ref 0.1303
_reflns_number_gt 4513
_reflns_number_total 6049
_reflns_threshold_expression >2sigma(I)
_cod_data_source_file jo8006489-File003.cif
_cod_data_source_block nbm6f1
_cod_database_code 4023574

loop_
_symmetry_equiv_pos_as_xyz
'x, y, z'
'-x, -y, -z'

loop_
_atom_site_label
_atom_site_type_symbol
_atom_site_fract_x
_atom_site_fract_y
_atom_site_fract_z
_atom_site_U_iso_or_equiv
_atom_site_adp_type
_atom_site_occupancy
_atom_site_symmetry_multiplicity
_atom_site_calc_flag
_atom_site_refinement_flags
_atom_site_disorder_assembly
_atom_site_disorder_group
O1 O 0.72525(13) 1.08556(11) 0.15450(9) 0.0379(3) Uani 1 1 d . . .
O3 O 0.97743(11) 1.00529(9) 0.10982(7) 0.0202(2) Uani 1 1 d . . .
O4 O 0.82089(11) 0.42588(10) 0.45500(7) 0.0238(2) Uani 1 1 d . . .
O5 O 1.08125(13) 0.33657(11) 0.42796(9) 0.0361(3) Uani 1 1 d . . .
O6 O 1.22556(11) 1.12128(9) 0.01583(6) 0.0195(2) Uani 1 1 d . . .
O7 O 1.06634(11) 1.30865(9) 0.07371(7) 0.0198(2) Uani 1 1 d . . .
O8 O 0.80584(10) 0.17409(10) 0.44425(6) 0.0186(2) Uani 1 1 d . . .
O9 O 0.57980(11) 0.32749(9) 0.49825(7) 0.0198(2) Uani 1 1 d . . .
C1 C 0.87973(15) 0.84111(13) 0.21626(9) 0.0188(3) Uani 1 1 d . . .
C2 C 0.85007(15) 0.98962(14) 0.15693(10) 0.0205(3) Uani 1 1 d . . .
C4 C 0.96566(16) 1.14848(14) 0.06647(10) 0.0220(3) Uani 1 1 d . . .
H4A H 0.8773 1.2105 0.0931 0.026 Uiso 1 1 calc R . .
H4B H 0.9466 1.1763 -0.0034 0.026 Uiso 1 1 calc R . .
C5 C 1.11784(15) 1.16244(12) 0.08684(9) 0.0170(3) Uani 1 1 d . . .
C6 C 1.18085(14) 1.07280(13) 0.19088(9) 0.0163(3) Uani 1 1 d . . .
C7 C 1.10508(15) 1.11528(13) 0.26978(10) 0.0184(3) Uani 1 1 d . . .
H7 H 1.0312 1.2065 0.2595 0.022 Uiso 1 1 calc R . .
C8 C 1.13888(14) 1.02247(13) 0.36397(9) 0.0176(3) Uani 1 1 d . . .
H8 H 1.0863 1.0517 0.4161 0.021 Uiso 1 1 calc R . .
C9 C 1.25065(14) 0.88626(13) 0.38097(9) 0.0159(3) Uani 1 1 d . . .
C10 C 0.73630(15) 0.22795(13) 0.52194(9) 0.0170(3) Uani 1 1 d . . .
C11 C 0.83309(17) 0.30635(15) 0.53755(10) 0.0238(3) Uani 1 1 d . . .
H11A H 0.7970 0.3373 0.5947 0.029 Uiso 1 1 calc R . .
H11B H 0.9430 0.2430 0.5497 0.029 Uiso 1 1 calc R . .
C13 C 0.95374(16) 0.43116(14) 0.41060(10) 0.0195(3) Uani 1 1 d . . .
C14 C 0.92439(15) 0.57311(13) 0.33937(9) 0.0174(3) Uani 1 1 d . . .
C15 C 0.77731(16) 0.68255(14) 0.33210(10) 0.0211(3) Uani 1 1 d . . .
H15 H 0.6941 0.6661 0.3685 0.025 Uiso 1 1 calc R . .
C16 C 0.75614(16) 0.81581(14) 0.27030(10) 0.0224(3) Uani 1 1 d . . .
H16 H 0.6582 0.8889 0.2650 0.027 Uiso 1 1 calc R . .
C17 C 1.29788(15) 0.93809(13) 0.20829(9) 0.0183(3) Uani 1 1 d . . .
H17 H 1.3524 0.9097 0.1564 0.022 Uiso 1 1 calc R . .
C18 C 1.33331(14) 0.84636(13) 0.30252(9) 0.0181(3) Uani 1 1 d . . .
H18 H 1.4129 0.7575 0.3135 0.022 Uiso 1 1 calc R . .
C19 C 1.04729(15) 0.59732(14) 0.28340(9) 0.0187(3) Uani 1 1 d . . .
H19 H 1.1441 0.5234 0.2869 0.022 Uiso 1 1 calc R . .
C20 C 1.02654(15) 0.73151(14) 0.22201(9) 0.0184(3) Uani 1 1 d . . .
H20 H 1.1094 0.7480 0.1853 0.022 Uiso 1 1 calc R . .
C21 C 1.35808(16) 1.16232(14) 0.00954(10) 0.0231(3) Uani 1 1 d . . .
H21A H 1.4242 1.1354 -0.0427 0.028 Uiso 1 1 calc R . .
H21B H 1.4206 1.1130 0.0701 0.028 Uiso 1 1 calc R . .
C22 C 1.30534(16) 1.32061(14) -0.00969(10) 0.0212(3) Uani 1 1 d . . .
C23 C 1.19289(17) 1.35547(14) 0.07096(10) 0.0223(3) Uani 1 1 d . . .
H23A H 1.2505 1.3106 0.1334 0.027 Uiso 1 1 calc R . .
H23B H 1.1501 1.4563 0.0599 0.027 Uiso 1 1 calc R . .
C24 C 1.22340(18) 1.40074(14) -0.11015(10) 0.0249(3) Uani 1 1 d . . .
H24A H 1.2967 1.3768 -0.1595 0.037 Uiso 1 1 calc R . .
H24B H 1.1867 1.5001 -0.1199 0.037 Uiso 1 1 calc R . .
H24C H 1.1353 1.3757 -0.1143 0.037 Uiso 1 1 calc R . .
C25 C 1.4477(2) 1.35736(18) -0.00354(13) 0.0367(4) Uani 1 1 d . . .
H25A H 1.4991 1.3067 0.0597 0.055 Uiso 1 1 calc R . .
H25B H 1.4133 1.4566 -0.0137 0.055 Uiso 1 1 calc R . .
H25C H 1.5203 1.3319 -0.0528 0.055 Uiso 1 1 calc R . .
C26 C 0.48036(15) 0.27634(14) 0.46305(10) 0.0205(3) Uani 1 1 d . . .
H26A H 0.3760 0.3498 0.4465 0.025 Uiso 1 1 calc R . .
H26B H 0.4700 0.1972 0.5141 0.025 Uiso 1 1 calc R . .
C27 C 0.54807(15) 0.23039(14) 0.37317(9) 0.0200(3) Uani 1 1 d . . .
C28 C 0.71402(15) 0.11937(14) 0.40609(10) 0.0201(3) Uani 1 1 d . . .
H28A H 0.7059 0.0380 0.4558 0.024 Uiso 1 1 calc R . .
H28B H 0.7665 0.0892 0.3511 0.024 Uiso 1 1 calc R . .
C29 C 0.55706(17) 0.35487(16) 0.28951(10) 0.0268(3) Uani 1 1 d . . .
H29A H 0.5998 0.3242 0.2338 0.040 Uiso 1 1 calc R . .
H29B H 0.6240 0.3924 0.3092 0.040 Uiso 1 1 calc R . .
H29C H 0.4531 0.4264 0.2729 0.040 Uiso 1 1 calc R . .
C30 C 0.44796(17) 0.16401(17) 0.34347(11) 0.0288(3) Uani 1 1 d . . .
H30A H 0.4443 0.0861 0.3973 0.043 Uiso 1 1 calc R . .
H30B H 0.4938 0.1314 0.2889 0.043 Uiso 1 1 calc R . .
H30C H 0.3428 0.2327 0.3255 0.043 Uiso 1 1 calc R . .

loop_
_atom_site_aniso_label
_atom_site_aniso_U_11
_atom_site_aniso_U_22
_atom_site_aniso_U_33
_atom_site_aniso_U_23
_atom_site_aniso_U_13
_atom_site_aniso_U_12
O1 0.0271(5) 0.0227(5) 0.0490(7) 0.0008(5) 0.0111(5) -0.0051(5)
O3 0.0221(4) 0.0177(4) 0.0210(4) -0.0034(4) 0.0008(4) -0.0098(4)
O4 0.0254(5) 0.0215(4) 0.0232(5) 0.0003(4) 0.0002(4) -0.0132(4)
O5 0.0267(5) 0.0259(5) 0.0406(6) 0.0048(5) 0.0013(5) -0.0060(5)
O6 0.0265(5) 0.0170(4) 0.0173(4) -0.0060(4) 0.0041(4) -0.0106(4)
O7 0.0243(4) 0.0124(4) 0.0213(4) -0.0040(4) -0.0012(4) -0.0059(4)
O8 0.0170(4) 0.0237(4) 0.0167(4) -0.0069(4) 0.0017(3) -0.0091(4)
O9 0.0199(4) 0.0170(4) 0.0199(4) -0.0050(4) -0.0022(4) -0.0041(4)
C1 0.0222(6) 0.0189(5) 0.0164(6) -0.0045(5) -0.0004(5) -0.0094(5)
C2 0.0209(6) 0.0210(6) 0.0188(6) -0.0037(5) 0.0004(5) -0.0091(5)
C4 0.0242(6) 0.0172(5) 0.0219(6) 0.0007(5) -0.0024(5) -0.0097(5)
C5 0.0213(6) 0.0128(5) 0.0163(6) -0.0033(5) 0.0012(5) -0.0067(5)
C6 0.0177(5) 0.0142(5) 0.0160(6) -0.0028(5) -0.0003(5) -0.0062(5)
C7 0.0184(5) 0.0146(5) 0.0203(6) -0.0051(5) -0.0008(5) -0.0042(5)
C8 0.0181(5) 0.0189(5) 0.0171(6) -0.0076(5) 0.0022(5) -0.0071(5)
C9 0.0149(5) 0.0173(5) 0.0164(6) -0.0041(5) -0.0008(4) -0.0075(5)
C10 0.0181(5) 0.0167(5) 0.0152(5) -0.0032(5) -0.0006(5) -0.0065(5)
C11 0.0310(7) 0.0236(6) 0.0176(6) 0.0009(5) -0.0014(5) -0.0164(6)
C13 0.0220(6) 0.0220(6) 0.0184(6) -0.0052(5) -0.0004(5) -0.0131(5)
C14 0.0208(6) 0.0193(5) 0.0159(6) -0.0057(5) -0.0014(5) -0.0107(5)
C15 0.0217(6) 0.0218(6) 0.0210(6) -0.0062(5) 0.0048(5) -0.0107(5)
C16 0.0206(6) 0.0204(6) 0.0244(6) -0.0059(5) 0.0042(5) -0.0074(5)
C17 0.0189(5) 0.0172(5) 0.0175(6) -0.0063(5) 0.0032(5) -0.0053(5)
C18 0.0159(5) 0.0153(5) 0.0206(6) -0.0043(5) 0.0013(5) -0.0045(5)
C19 0.0174(5) 0.0200(6) 0.0195(6) -0.0056(5) -0.0007(5) -0.0080(5)
C20 0.0199(6) 0.0219(6) 0.0160(6) -0.0046(5) 0.0001(5) -0.0114(5)
C21 0.0234(6) 0.0183(6) 0.0244(7) -0.0026(5) 0.0035(5) -0.0083(5)
C22 0.0251(6) 0.0167(5) 0.0226(6) -0.0020(5) -0.0025(5) -0.0112(5)
C23 0.0319(7) 0.0159(5) 0.0205(6) -0.0038(5) -0.0052(6) -0.0104(6)
C24 0.0338(7) 0.0212(6) 0.0209(7) -0.0029(5) -0.0004(6) -0.0142(6)
C25 0.0352(8) 0.0337(8) 0.0427(9) 0.0006(7) -0.0092(7) -0.0220(7)
C26 0.0159(5) 0.0230(6) 0.0205(6) -0.0055(5) 0.0003(5) -0.0061(5)
C27 0.0182(6) 0.0236(6) 0.0172(6) -0.0046(5) -0.0005(5) -0.0079(5)
C28 0.0203(6) 0.0227(6) 0.0183(6) -0.0080(5) 0.0011(5) -0.0080(5)
C29 0.0272(7) 0.0297(7) 0.0190(6) -0.0022(6) -0.0024(5) -0.0095(6)
C30 0.0251(7) 0.0356(8) 0.0286(7) -0.0096(7) -0.0024(6) -0.0141(7)

loop_
_atom_type_symbol
_atom_type_description
_atom_type_scat_dispersion_real
_atom_type_scat_dispersion_imag
_atom_type_scat_source
C C 0.0033 0.0016 'International Tables Vol C Tables 4.2.6.8 and 6.1.1.4'
H H 0.0000 0.0000 'International Tables Vol C Tables 4.2.6.8 and 6.1.1.4'
O O 0.0106 0.0060 'International Tables Vol C Tables 4.2.6.8 and 6.1.1.4'

loop_
_geom_angle_atom_site_label_1
_geom_angle_atom_site_label_2
_geom_angle_atom_site_label_3
_geom_angle
_geom_angle_site_symmetry_1
_geom_angle_site_symmetry_3
_geom_angle_publ_flag
C2 O3 C4 115.52(10) . . ?
C13 O4 C11 118.08(10) . . ?
C5 O6 C21 113.52(10) . . ?
C5 O7 C23 113.54(10) . . ?
C10 O8 C28 114.32(10) . . ?
C10 O9 C26 113.28(10) . . ?
C16 C1 C20 120.24(12) . . ?
C16 C1 C2 117.03(11) . . ?
C20 C1 C2 122.67(13) . . ?
O1 C2 O3 123.95(13) . . ?
O1 C2 C1 122.98(13) . . ?
O3 C2 C1 113.03(10) . . ?
O3 C4 C5 110.26(10) . . ?
O3 C4 H4A 109.6 . . ?
C5 C4 H4A 109.6 . . ?
O3 C4 H4B 109.6 . . ?
C5 C4 H4B 109.6 . . ?
H4A C4 H4B 108.1 . . ?
O6 C5 O7 111.92(11) . . ?
O6 C5 C4 107.21(11) . . ?
O7 C5 C4 102.02(10) . . ?
O6 C5 C6 112.44(9) . . ?
O7 C5 C6 112.51(10) . . ?
C4 C5 C6 110.09(11) . . ?
C7 C6 C17 118.90(11) . . ?
C7 C6 C5 119.98(10) . . ?
C17 C6 C5 120.33(11) . . ?
C8 C7 C6 120.53(11) . . ?
C8 C7 H7 119.7 . . ?
C6 C7 H7 119.7 . . ?
C7 C8 C9 120.57(11) . . ?
C7 C8 H8 119.7 . . ?
C9 C8 H8 119.7 . . ?
C8 C9 C18 118.85(11) . . ?
C8 C9 C10 121.74(10) . 2_766 ?
C18 C9 C10 118.41(11) . 2_766 ?
O8 C10 O9 112.37(10) . . ?
O8 C10 C11 105.92(11) . . ?
O9 C10 C11 106.67(10) . . ?
O8 C10 C9 113.50(10) . 2_766 ?
O9 C10 C9 112.42(11) . 2_766 ?
C11 C10 C9 105.23(10) . 2_766 ?
O4 C11 C10 111.94(11) . . ?
O4 C11 H11A 109.2 . . ?
C10 C11 H11A 109.2 . . ?
O4 C11 H11B 109.2 . . ?
C10 C11 H11B 109.2 . . ?
H11A C11 H11B 107.9 . . ?
O5 C13 O4 124.98(13) . . ?
O5 C13 C14 124.10(13) . . ?
O4 C13 C14 110.86(10) . . ?
C19 C14 C15 120.09(12) . . ?
C19 C14 C13 119.27(11) . . ?
C15 C14 C13 120.57(12) . . ?
C16 C15 C14 119.50(13) . . ?
C16 C15 H15 120.3 . . ?
C14 C15 H15 120.3 . . ?
C1 C16 C15 120.53(12) . . ?
C1 C16 H16 119.7 . . ?
C15 C16 H16 119.7 . . ?
C18 C17 C6 120.42(11) . . ?
C18 C17 H17 119.8 . . ?
C6 C17 H17 119.8 . . ?
C17 C18 C9 120.56(11) . . ?
C17 C18 H18 119.7 . . ?
C9 C18 H18 119.7 . . ?
C14 C19 C20 120.41(11) . . ?
C14 C19 H19 119.8 . . ?
C20 C19 H19 119.8 . . ?
C19 C20 C1 119.19(13) . . ?
C19 C20 H20 120.4 . . ?
C1 C20 H20 120.4 . . ?
O6 C21 C22 111.57(11) . . ?
O6 C21 H21A 109.3 . . ?
C22 C21 H21A 109.3 . . ?
O6 C21 H21B 109.3 . . ?
C22 C21 H21B 109.3 . . ?
H21A C21 H21B 108.0 . . ?
C25 C22 C23 109.61(13) . . ?
C25 C22 C24 109.66(13) . . ?
C23 C22 C24 111.19(11) . . ?
C25 C22 C21 109.90(12) . . ?
C23 C22 C21 105.88(11) . . ?
C24 C22 C21 110.54(12) . . ?
O7 C23 C22 111.01(11) . . ?
O7 C23 H23A 109.4 . . ?
C22 C23 H23A 109.4 . . ?
O7 C23 H23B 109.4 . . ?
C22 C23 H23B 109.4 . . ?
H23A C23 H23B 108.0 . . ?
C22 C24 H24A 109.5 . . ?
C22 C24 H24B 109.5 . . ?
H24A C24 H24B 109.5 . . ?
C22 C24 H24C 109.5 . . ?
H24A C24 H24C 109.5 . . ?
H24B C24 H24C 109.5 . . ?
C22 C25 H25A 109.5 . . ?
C22 C25 H25B 109.5 . . ?
H25A C25 H25B 109.5 . . ?
C22 C25 H25C 109.5 . . ?
H25A C25 H25C 109.5 . . ?
H25B C25 H25C 109.5 . . ?
O9 C26 C27 111.25(11) . . ?
O9 C26 H26A 109.4 . . ?
C27 C26 H26A 109.4 . . ?
O9 C26 H26B 109.4 . . ?
C27 C26 H26B 109.4 . . ?
H26A C26 H26B 108.0 . . ?
C30 C27 C29 111.14(12) . . ?
C30 C27 C26 109.83(12) . . ?
C29 C27 C26 110.59(12) . . ?
C30 C27 C28 109.63(11) . . ?
C29 C27 C28 110.44(12) . . ?
C26 C27 C28 105.04(10) . . ?
O8 C28 C27 111.09(11) . . ?
O8 C28 H28A 109.4 . . ?
C27 C28 H28A 109.4 . . ?
O8 C28 H28B 109.4 . . ?
C27 C28 H28B 109.4 . . ?
H28A C28 H28B 108.0 . . ?
C27 C29 H29A 109.5 . . ?
C27 C29 H29B 109.5 . . ?
H29A C29 H29B 109.5 . . ?
C27 C29 H29C 109.5 . . ?
H29A C29 H29C 109.5 . . ?
H29B C29 H29C 109.5 . . ?
C27 C30 H30A 109.5 . . ?
C27 C30 H30B 109.5 . . ?
H30A C30 H30B 109.5 . . ?
C27 C30 H30C 109.5 . . ?
H30A C30 H30C 109.5 . . ?
H30B C30 H30C 109.5 . . ?

loop_
_geom_bond_atom_site_label_1
_geom_bond_atom_site_label_2
_geom_bond_distance
_geom_bond_site_symmetry_2
_geom_bond_publ_flag
O1 C2 1.2070(16) . ?
O3 C2 1.3407(17) . ?
O3 C4 1.4412(17) . ?
O4 C13 1.3392(17) . ?
O4 C11 1.4318(17) . ?
O5 C13 1.2028(16) . ?
O6 C5 1.4112(15) . ?
O6 C21 1.4358(17) . ?
O7 C5 1.4181(15) . ?
O7 C23 1.4303(18) . ?
O8 C10 1.4141(15) . ?
O8 C28 1.4295(18) . ?
O9 C10 1.4156(14) . ?
O9 C26 1.4329(18) . ?
C1 C16 1.385(2) . ?
C1 C20 1.3974(17) . ?
C1 C2 1.4929(19) . ?
C4 C5 1.527(2) . ?
C4 H4A 0.9700 . ?
C4 H4B 0.9700 . ?
C5 C6 1.5303(17) . ?
C6 C7 1.3901(17) . ?
C6 C17 1.3962(16) . ?
C7 C8 1.3902(18) . ?
C7 H7 0.9300 . ?
C8 C9 1.3905(16) . ?
C8 H8 0.9300 . ?
C9 C18 1.3944(17) . ?
C9 C10 1.5281(18) 2_766 ?
C10 C11 1.518(2) . ?
C10 C9 1.5281(18) 2_766 ?
C11 H11A 0.9700 . ?
C11 H11B 0.9700 . ?
C13 C14 1.4923(19) . ?
C14 C19 1.3882(19) . ?
C14 C15 1.3958(17) . ?
C15 C16 1.385(2) . ?
C15 H15 0.9300 . ?
C16 H16 0.9300 . ?
C17 C18 1.3876(17) . ?
C17 H17 0.9300 . ?
C18 H18 0.9300 . ?
C19 C20 1.3921(19) . ?
C19 H19 0.9300 . ?
C20 H20 0.9300 . ?
C21 C22 1.5260(19) . ?
C21 H21A 0.9700 . ?
C21 H21B 0.9700 . ?
C22 C25 1.524(2) . ?
C22 C23 1.524(2) . ?
C22 C24 1.5256(18) . ?
C23 H23A 0.9700 . ?
C23 H23B 0.9700 . ?
C24 H24A 0.9600 . ?
C24 H24B 0.9600 . ?
C24 H24C 0.9600 . ?
C25 H25A 0.9600 . ?
C25 H25B 0.9600 . ?
C25 H25C 0.9600 . ?
C26 C27 1.5295(18) . ?
C26 H26A 0.9700 . ?
C26 H26B 0.9700 . ?
C27 C30 1.524(2) . ?
C27 C29 1.525(2) . ?
C27 C28 1.5327(17) . ?
C28 H28A 0.9700 . ?
C28 H28B 0.9700 . ?
C29 H29A 0.9600 . ?
C29 H29B 0.9600 . ?
C29 H29C 0.9600 . ?
C30 H30A 0.9600 . ?
C30 H30B 0.9600 . ?
C30 H30C 0.9600 . ?

loop_
_geom_torsion_atom_site_label_1
_geom_torsion_atom_site_label_2
_geom_torsion_atom_site_label_3
_geom_torsion_atom_site_label_4
_geom_torsion
_geom_torsion_site_symmetry_1
_geom_torsion_site_symmetry_2
_geom_torsion_site_symmetry_3
_geom_torsion_site_symmetry_4
_geom_torsion_publ_flag
C4 O3 C2 O1 9.1(2) . . . . ?
C4 O3 C2 C1 -168.79(11) . . . . ?
C16 C1 C2 O1 -0.1(2) . . . . ?
C20 C1 C2 O1 -177.20(14) . . . . ?
C16 C1 C2 O3 177.75(12) . . . . ?
C20 C1 C2 O3 0.68(18) . . . . ?
C2 O3 C4 C5 135.91(12) . . . . ?
C21 O6 C5 O7 53.81(13) . . . . ?
C21 O6 C5 C4 164.89(10) . . . . ?
C21 O6 C5 C6 -73.97(13) . . . . ?
C23 O7 C5 O6 -54.76(14) . . . . ?
C23 O7 C5 C4 -169.08(10) . . . . ?
C23 O7 C5 C6 72.99(14) . . . . ?
O3 C4 C5 O6 83.41(13) . . . . ?
O3 C4 C5 O7 -158.84(10) . . . . ?
O3 C4 C5 C6 -39.19(14) . . . . ?
O6 C5 C6 C7 167.42(13) . . . . ?
O7 C5 C6 C7 39.95(18) . . . . ?
C4 C5 C6 C7 -73.11(16) . . . . ?
O6 C5 C6 C17 -22.85(18) . . . . ?
O7 C5 C6 C17 -150.32(12) . . . . ?
C4 C5 C6 C17 96.62(14) . . . . ?
C17 C6 C7 C8 -3.6(2) . . . . ?
C5 C6 C7 C8 166.26(13) . . . . ?
C6 C7 C8 C9 0.9(2) . . . . ?
C7 C8 C9 C18 2.8(2) . . . . ?
C7 C8 C9 C10 -165.54(13) . . . 2_766 ?
C28 O8 C10 O9 -52.63(14) . . . . ?
C28 O8 C10 C11 -168.73(10) . . . . ?
C28 O8 C10 C9 76.32(13) . . . 2_766 ?
C26 O9 C10 O8 53.01(15) . . . . ?
C26 O9 C10 C11 168.65(10) . . . . ?
C26 O9 C10 C9 -76.50(13) . . . 2_766 ?
C13 O4 C11 C10 -121.10(13) . . . . ?
O8 C10 C11 O4 64.77(13) . . . . ?
O9 C10 C11 O4 -55.13(14) . . . . ?
C9 C10 C11 O4 -174.75(10) 2_766 . . . ?
C11 O4 C13 O5 8.3(2) . . . . ?
C11 O4 C13 C14 -169.09(11) . . . . ?
O5 C13 C14 C19 5.0(2) . . . . ?
O4 C13 C14 C19 -177.60(12) . . . . ?
O5 C13 C14 C15 -171.99(14) . . . . ?
O4 C13 C14 C15 5.41(18) . . . . ?
C19 C14 C15 C16 -1.4(2) . . . . ?
C13 C14 C15 C16 175.58(12) . . . . ?
C20 C1 C16 C15 1.3(2) . . . . ?
C2 C1 C16 C15 -175.80(12) . . . . ?
C14 C15 C16 C1 -0.3(2) . . . . ?
C7 C6 C17 C18 2.5(2) . . . . ?
C5 C6 C17 C18 -167.29(13) . . . . ?
C6 C17 C18 C9 1.2(2) . . . . ?
C8 C9 C18 C17 -3.9(2) . . . . ?
C10 C9 C18 C17 164.86(13) 2_766 . . . ?
C15 C14 C19 C20 2.0(2) . . . . ?
C13 C14 C19 C20 -174.97(12) . . . . ?
C14 C19 C20 C1 -0.99(19) . . . . ?
C16 C1 C20 C19 -0.7(2) . . . . ?
C2 C1 C20 C19 176.28(12) . . . . ?
C5 O6 C21 C22 -56.00(14) . . . . ?
O6 C21 C22 C25 173.14(12) . . . . ?
O6 C21 C22 C23 54.84(14) . . . . ?
O6 C21 C22 C24 -65.68(15) . . . . ?
C5 O7 C23 C22 57.40(13) . . . . ?
C25 C22 C23 O7 -173.91(10) . . . . ?
C24 C22 C23 O7 64.69(14) . . . . ?
C21 C22 C23 O7 -55.42(14) . . . . ?
C10 O9 C26 C27 -57.53(14) . . . . ?
O9 C26 C27 C30 174.72(10) . . . . ?
O9 C26 C27 C29 -62.26(13) . . . . ?
O9 C26 C27 C28 56.90(14) . . . . ?
C10 O8 C28 C27 56.05(14) . . . . ?
C30 C27 C28 O8 -173.81(11) . . . . ?
C29 C27 C28 O8 63.39(14) . . . . ?
C26 C27 C28 O8 -55.86(15) . . . . ?
